data_7243044
loop_
_publ_author_name
'Zeng, Fei'
'Tang, Lin-Li'
'Liao, Juan'
'Ding, Man-Hua'
'Ou, Guang-Chuan'

_publ_section_title
;
 Formation of sandwich, macrocyclic and box supramolecular assemblies that
 were controlled by the distance of two oxygen atoms in hydrogen bonding
 donors
;
_journal_issue 28
_journal_name_full CrystEngComm
_journal_page_first 4901
_journal_page_last 4904
_journal_paper_doi 10.1039/D1CE00644D
_journal_volume 23
_journal_year 2021
_chemical_formula_moiety 'C28 H16 N2, C3 H3 O'
_chemical_formula_sum 'C31 H19 N2 O'
_chemical_formula_weight 435.48
_space_group_crystal_system triclinic
_space_group_IT_number 2
_space_group_name_Hall '-P 1'
_space_group_name_H-M_alt 'P -1'
_atom_sites_solution_hydrogens geom
_atom_sites_solution_primary dual
_audit_creation_date 2021-06-07
_audit_creation_method
;
Olex2 1.3
(compiled 2020.11.12 svn.r5f609507 for OlexSys, GUI svn.r6272)
;
_audit_update_record
;
2021-06-10 deposited with the CCDC.	2021-06-14 downloaded from the CCDC.
;
_cell_angle_alpha 107.813(5)
_cell_angle_beta 96.028(6)
_cell_angle_gamma 91.195(6)
_cell_formula_units_Z 2
_cell_length_a 8.459(4)
_cell_length_b 10.258(5)
_cell_length_c 13.519(7)
_cell_measurement_reflns_used 3279
_cell_measurement_temperature 296.15
_cell_measurement_theta_max 26.456
_cell_measurement_theta_min 2.425
_cell_volume 1108.9(9)
_computing_cell_refinement 'SAINT v8.34A (Bruker, 2013)'
_computing_data_collection 'SAINT v8.34A (Bruker, 2013)'
_computing_data_reduction 'SAINT v8.34A (Bruker, 2013)'
_computing_molecular_graphics 'Olex2 1.3 (Dolomanov et al., 2009)'
_computing_publication_material 'Olex2 1.3 (Dolomanov et al., 2009)'
_computing_structure_refinement 'SHELXL 2018/3 (Sheldrick, 2015)'
_computing_structure_solution 'SHELXT 2014/5 (Sheldrick, 2014)'
_diffrn_ambient_temperature 296.15
_diffrn_measured_fraction_theta_full 0.996
_diffrn_measured_fraction_theta_max 0.972
_diffrn_measurement_device_type 'Bruker APEX-II CCD'
_diffrn_measurement_method '\f and \w scans'
_diffrn_radiation_type MoK\a
_diffrn_radiation_wavelength 0.71073
_diffrn_reflns_av_R_equivalents 0.0386
_diffrn_reflns_av_unetI/netI 0.0386
_diffrn_reflns_Laue_measured_fraction_full 0.996
_diffrn_reflns_Laue_measured_fraction_max 0.972
_diffrn_reflns_limit_h_max 10
_diffrn_reflns_limit_h_min -10
_diffrn_reflns_limit_k_max 13
_diffrn_reflns_limit_k_min -13
_diffrn_reflns_limit_l_max 17
_diffrn_reflns_limit_l_min -17
_diffrn_reflns_number 12581
_diffrn_reflns_point_group_measured_fraction_full 0.996
_diffrn_reflns_point_group_measured_fraction_max 0.972
_diffrn_reflns_theta_full 25.242
_diffrn_reflns_theta_max 27.431
_diffrn_reflns_theta_min 1.593
_diffrn_source_current 30.0
_diffrn_source_power 1.5
_diffrn_source_voltage 50.0
_diffrn_standards_number 0
_exptl_absorpt_coefficient_mu 0.079
_exptl_absorpt_correction_T_max 0.7456
_exptl_absorpt_correction_T_min 0.5833
_exptl_absorpt_correction_type multi-scan
_exptl_absorpt_process_details
;
SADABS-2014/5 (Bruker,2014/5) was used for absorption correction.
wR2(int) was 0.0667 before and 0.0476 after correction.
The Ratio of minimum to maximum transmission is 0.7823.
The \l/2 correction factor is 0.00150.
;
_exptl_crystal_colour colourless
_exptl_crystal_colour_primary colourless
_exptl_crystal_density_diffrn 1.304
_exptl_crystal_description block
_exptl_crystal_F_000 454
_exptl_crystal_size_max 0.45
_exptl_crystal_size_mid 0.32
_exptl_crystal_size_min 0.25
_refine_diff_density_max 0.173
_refine_diff_density_min -0.169
_refine_diff_density_rms 0.036
_refine_ls_extinction_method none
_refine_ls_goodness_of_fit_ref 1.035
_refine_ls_hydrogen_treatment constr
_refine_ls_matrix_type full
_refine_ls_number_parameters 319
_refine_ls_number_reflns 4922
_refine_ls_number_restraints 16
_refine_ls_restrained_S_all 1.035
_refine_ls_R_factor_all 0.0708
_refine_ls_R_factor_gt 0.0483
_refine_ls_shift/su_max 0.001
_refine_ls_shift/su_mean 0.000
_refine_ls_structure_factor_coef Fsqd
_refine_ls_weighting_details 'w=1/[\s^2^(Fo^2^)+(0.0795P)^2^+0.0340P] where P=(Fo^2^+2Fc^2^)/3'
_refine_ls_weighting_scheme calc
_refine_ls_wR_factor_gt 0.1319
_refine_ls_wR_factor_ref 0.1471
_reflns_Friedel_coverage 0.000
_reflns_number_gt 3398
_reflns_number_total 4922
_reflns_threshold_expression 'I > 2\s(I)'
_cod_data_source_file d1ce00644d2.cif
_cod_data_source_block 1907271_0m
_cod_depositor_comments 'Adding full bibliography for 7243044--7243046.cif.'
_cod_original_cell_volume 1108.9(10)
_cod_database_code 7243044
_shelx_shelxl_version_number 2018/3
_shelx_space_group_comment
;
The symmetry employed for this shelxl refinement is uniquely defined
by the following loop, which should always be used as a source of
symmetry information in preference to the above space-group names.
They are only intended as comments.
;
_shelx_estimated_absorpt_t_max 0.980
_shelx_estimated_absorpt_t_min 0.965
_olex2_refinement_description
;
1. Fixed Uiso
 At 1.2 times of:
  All C(H) groups
 At 1.5 times of:
  All O(H) groups
2. Rigid bond restraints
 O2, C31
 with sigma for 1-2 distances of 0.01 and sigma for 1-3 distances of 0.005
 O1, C29
 with sigma for 1-2 distances of 0.01 and sigma for 1-3 distances of 0.005
 C5, N1
 with sigma for 1-2 distances of 0.001 and sigma for 1-3 distances of 0.002
 N2, C26
 with sigma for 1-2 distances of 0.001 and sigma for 1-3 distances of 0.002
3. Uiso/Uaniso restraints and constraints
Uanis(O1) \\sim Ueq, Uanis(O2) \\sim Ueq: with sigma of 0.01 and sigma for
terminal atoms of 0.02
4. Others
 Sof(H29)=Sof(O2)=Sof(H2A)=1-FVAR(1)
 Sof(H31)=Sof(O1)=Sof(H1A)=FVAR(1)
5.a Aromatic/amide H refined with riding coordinates:
 C16(H16), C13(H13), C31(H31), C29(H29), C11(H11), C20(H20), C18(H18),
 C30(H30), C2(H2), C25(H25), C4(H4), C10(H10), C9(H9), C19(H19), C28(H28),
 C5(H5), C27(H27), C26(H26), C1(H1)
5.b Idealised tetrahedral OH refined as rotating group:
 O2(H2A), O1(H1A)
;
_olex2_submission_special_instructions 'No special instructions were received'

loop_
_space_group_symop_operation_xyz
'x, y, z'
'-x, -y, -z'

loop_
_atom_site_label
_atom_site_type_symbol
_atom_site_fract_x
_atom_site_fract_y
_atom_site_fract_z
_atom_site_U_iso_or_equiv
_atom_site_adp_type
_atom_site_occupancy
_atom_site_site_symmetry_order
_atom_site_calc_flag
_atom_site_refinement_flags_posn
_atom_site_refinement_flags_adp
_atom_site_refinement_flags_occupancy
_atom_site_disorder_assembly
_atom_site_disorder_group
C17 C 0.11583(15) 0.46903(13) 0.37593(9) 0.0423(3) Uani 1 1 d . . . . .
N1 N 0.49048(17) 1.04585(14) 0.84397(10) 0.0670(4) Uani 1 1 d . U . . .
N2 N 0.69241(17) 0.60017(15) 0.98298(10) 0.0703(4) Uani 1 1 d . U . . .
C15 C 0.22478(15) 0.28066(13) 0.42946(9) 0.0432(3) Uani 1 1 d . . . . .
C16 C 0.20571(15) 0.41997(14) 0.44759(9) 0.0450(3) Uani 1 1 d . . . . .
H16 H 0.254481 0.482047 0.509394 0.054 Uiso 1 1 calc R U . . .
C14 C 0.14944(16) 0.18487(14) 0.33411(9) 0.0462(3) Uani 1 1 d . . . . .
C3 C 0.31094(16) 0.87611(13) 0.66266(10) 0.0454(3) Uani 1 1 d . . . . .
C8 C 0.09033(16) 0.61238(14) 0.39454(10) 0.0462(3) Uani 1 1 d . . . . .
C12 C 0.04220(15) 0.37360(14) 0.27989(10) 0.0459(3) Uani 1 1 d . . . . .
C24 C 0.53763(16) 0.45290(14) 0.78573(10) 0.0482(3) Uani 1 1 d . . . . .
C21 C 0.31569(16) 0.22693(14) 0.50287(10) 0.0475(3) Uani 1 1 d . . . . .
C13 C 0.06195(16) 0.23450(14) 0.26196(10) 0.0495(3) Uani 1 1 d . . . . .
H13 H 0.014978 0.172556 0.199527 0.059 Uiso 1 1 calc R U . . .
C22 C 0.39353(17) 0.31488(15) 0.60050(10) 0.0514(4) Uani 1 1 d . . . . .
C7 C 0.16276(17) 0.70991(14) 0.48932(11) 0.0490(3) Uani 1 1 d . . . . .
C6 C 0.22613(17) 0.78771(14) 0.56860(11) 0.0505(3) Uani 1 1 d . . . . .
C31 C 0.88046(18) 1.07871(15) 0.97661(10) 0.0551(4) Uani 1 1 d . U . . .
H31 H 0.799402 1.131452 0.960685 0.066 Uiso 0.470(3) 1 calc R U P A 1
C29 C 0.9640(2) 0.88917(14) 1.03217(10) 0.0559(4) Uani 1 1 d . U . . .
H29 H 0.939083 0.814138 1.053706 0.067 Uiso 0.530(3) 1 calc R U P A 2
C11 C -0.05022(17) 0.42406(16) 0.20713(10) 0.0545(4) Uani 1 1 d . . . . .
H11 H -0.096031 0.362899 0.144007 0.065 Uiso 1 1 calc R U . . .
C20 C 0.32789(18) 0.08828(15) 0.48015(11) 0.0562(4) Uani 1 1 d . . . . .
H20 H 0.386847 0.054456 0.528031 0.067 Uiso 1 1 calc R U . . .
C23 C 0.45931(17) 0.37877(15) 0.68429(11) 0.0536(4) Uani 1 1 d . . . . .
C18 C 0.16724(18) 0.04180(15) 0.31573(11) 0.0562(4) Uani 1 1 d . . . . .
H18 H 0.118462 -0.020569 0.254068 0.067 Uiso 1 1 calc R U . . .
C30 C 0.84613(17) 0.96841(16) 1.00900(11) 0.0568(4) Uani 1 1 d . . . . .
H30 H 0.741111 0.946888 1.015390 0.068 Uiso 1 1 calc R U . . .
C2 C 0.43579(18) 0.82844(15) 0.71367(11) 0.0576(4) Uani 1 1 d . . . . .
H2 H 0.462966 0.737863 0.688005 0.069 Uiso 1 1 calc R U . . .
C25 C 0.66602(18) 0.40288(16) 0.83155(11) 0.0590(4) Uani 1 1 d . . . . .
H25 H 0.702946 0.318007 0.797325 0.071 Uiso 1 1 calc R U . . .
C4 C 0.27727(19) 1.01205(15) 0.70589(11) 0.0574(4) Uani 1 1 d . . . . .
H4 H 0.193121 1.049159 0.675590 0.069 Uiso 1 1 calc R U . . .
C10 C -0.07286(18) 0.55929(16) 0.22788(11) 0.0599(4) Uani 1 1 d . . . . .
H10 H -0.135237 0.589893 0.179497 0.072 Uiso 1 1 calc R U . . .
C9 C -0.00286(18) 0.65429(16) 0.32211(11) 0.0560(4) Uani 1 1 d . . . . .
H9 H -0.020175 0.747000 0.335380 0.067 Uiso 1 1 calc R U . . .
C19 C 0.2536(2) -0.00440(15) 0.38627(11) 0.0607(4) Uani 1 1 d . . . . .
H19 H 0.264173 -0.098092 0.372875 0.073 Uiso 1 1 calc R U . . .
C28 C 0.48620(18) 0.57785(15) 0.84365(12) 0.0587(4) Uani 1 1 d . . . . .
H28 H 0.398430 0.615355 0.817434 0.070 Uiso 1 1 calc R U . . .
C5 C 0.3710(2) 1.09164(16) 0.79490(12) 0.0639(4) Uani 1 1 d . U . . .
H5 H 0.348536 1.183256 0.822011 0.077 Uiso 1 1 calc R U . . .
C27 C 0.5666(2) 0.64540(16) 0.94016(13) 0.0681(5) Uani 1 1 d . . . . .
H27 H 0.529745 0.728697 0.977882 0.082 Uiso 1 1 calc R U . . .
C26 C 0.7390(2) 0.47971(17) 0.92836(12) 0.0664(4) Uani 1 1 d . U . . .
H26 H 0.826517 0.444759 0.957202 0.080 Uiso 1 1 calc R U . . .
C1 C 0.5195(2) 0.91564(18) 0.80250(12) 0.0672(4) Uani 1 1 d . . . . .
H1 H 0.602340 0.880673 0.835776 0.081 Uiso 1 1 calc R U . . .
O2 O 0.7882(2) 1.1791(2) 0.95296(18) 0.0712(8) Uani 0.530(3) 1 d . U P A 2
H2A H 0.695206 1.149572 0.936253 0.107 Uiso 0.530(3) 1 calc R U P A 2
O1 O 0.9682(3) 0.7770(2) 1.07197(19) 0.0674(8) Uani 0.470(3) 1 d . U P A 1
H1A H 0.884548 0.730100 1.051456 0.101 Uiso 0.470(3) 1 calc R U P A 1

loop_
_atom_site_aniso_label
_atom_site_aniso_U_11
_atom_site_aniso_U_22
_atom_site_aniso_U_33
_atom_site_aniso_U_23
_atom_site_aniso_U_13
_atom_site_aniso_U_12
C17 0.0412(7) 0.0467(7) 0.0324(6) 0.0042(5) -0.0004(5) 0.0002(6)
N1 0.0732(9) 0.0674(9) 0.0481(7) 0.0038(6) -0.0020(6) -0.0152(7)
N2 0.0680(9) 0.0704(8) 0.0547(8) 0.0003(6) -0.0106(6) -0.0113(7)
C15 0.0457(7) 0.0469(7) 0.0306(6) 0.0040(5) 0.0004(5) 0.0017(6)
C16 0.0460(7) 0.0489(8) 0.0310(6) 0.0019(5) -0.0033(5) -0.0007(6)
C14 0.0500(8) 0.0482(8) 0.0328(7) 0.0032(6) 0.0009(5) -0.0008(6)
C3 0.0506(8) 0.0445(7) 0.0365(7) 0.0068(6) 0.0030(6) -0.0027(6)
C8 0.0451(7) 0.0498(8) 0.0378(7) 0.0069(6) -0.0007(5) 0.0007(6)
C12 0.0438(7) 0.0538(8) 0.0326(6) 0.0046(6) -0.0011(5) 0.0003(6)
C24 0.0516(8) 0.0506(8) 0.0378(7) 0.0099(6) -0.0021(6) -0.0066(6)
C21 0.0514(8) 0.0529(8) 0.0324(6) 0.0059(6) 0.0010(5) 0.0064(6)
C13 0.0533(8) 0.0533(8) 0.0309(6) 0.0000(6) -0.0037(6) -0.0020(6)
C22 0.0550(8) 0.0572(9) 0.0385(7) 0.0111(6) -0.0002(6) 0.0087(7)
C7 0.0532(8) 0.0462(7) 0.0430(7) 0.0090(6) 0.0001(6) 0.0023(6)
C6 0.0551(8) 0.0473(8) 0.0434(7) 0.0079(6) -0.0010(6) 0.0015(6)
C31 0.0604(9) 0.0576(9) 0.0366(7) 0.0036(6) -0.0104(6) 0.0089(7)
C29 0.0762(10) 0.0472(8) 0.0382(7) 0.0090(6) -0.0045(7) -0.0127(7)
C11 0.0541(8) 0.0629(9) 0.0373(7) 0.0068(6) -0.0081(6) 0.0012(7)
C20 0.0678(10) 0.0570(9) 0.0414(8) 0.0125(7) 0.0028(7) 0.0114(7)
C23 0.0579(9) 0.0575(9) 0.0398(8) 0.0095(6) -0.0031(6) 0.0029(7)
C18 0.0703(10) 0.0479(8) 0.0398(7) 0.0008(6) -0.0001(7) -0.0036(7)
C30 0.0474(8) 0.0703(10) 0.0407(7) 0.0034(7) -0.0029(6) -0.0142(7)
C2 0.0621(9) 0.0526(8) 0.0506(8) 0.0083(7) -0.0034(7) 0.0025(7)
C25 0.0637(10) 0.0561(9) 0.0480(8) 0.0067(7) -0.0054(7) 0.0047(7)
C4 0.0666(9) 0.0535(8) 0.0469(8) 0.0089(7) 0.0031(7) 0.0082(7)
C10 0.0595(9) 0.0703(10) 0.0463(8) 0.0180(7) -0.0105(7) 0.0062(8)
C9 0.0579(9) 0.0541(9) 0.0510(8) 0.0119(7) -0.0040(7) 0.0055(7)
C19 0.0825(11) 0.0459(8) 0.0486(8) 0.0077(7) 0.0057(8) 0.0052(7)
C28 0.0572(9) 0.0532(9) 0.0583(9) 0.0099(7) -0.0034(7) 0.0013(7)
C5 0.0871(11) 0.0466(8) 0.0479(8) -0.0005(6) 0.0099(7) -0.0019(7)
C27 0.0691(10) 0.0552(9) 0.0626(10) -0.0039(8) -0.0012(8) -0.0056(8)
C26 0.0625(10) 0.0726(9) 0.0543(9) 0.0127(7) -0.0156(7) -0.0009(8)
C1 0.0630(10) 0.0762(11) 0.0529(9) 0.0119(8) -0.0100(7) -0.0032(8)
O2 0.0663(14) 0.0558(13) 0.0787(15) 0.0119(11) -0.0226(11) 0.0050(10)
O1 0.0744(16) 0.0605(15) 0.0655(15) 0.0272(12) -0.0188(12) -0.0223(11)

loop_
_atom_type_symbol
_atom_type_description
_atom_type_scat_dispersion_real
_atom_type_scat_dispersion_imag
_atom_type_scat_source
C C 0.0033 0.0016 'International Tables Vol C Tables 4.2.6.8 and 6.1.1.4'
H H 0.0000 0.0000 'International Tables Vol C Tables 4.2.6.8 and 6.1.1.4'
N N 0.0061 0.0033 'International Tables Vol C Tables 4.2.6.8 and 6.1.1.4'
O O 0.0106 0.0060 'International Tables Vol C Tables 4.2.6.8 and 6.1.1.4'

loop_
_geom_angle_atom_site_label_1
_geom_angle_atom_site_label_2
_geom_angle_atom_site_label_3
_geom_angle
_geom_angle_site_symmetry_1
_geom_angle_site_symmetry_3
_geom_angle_publ_flag
C16 C17 C8 122.75(11) . . ?
C16 C17 C12 119.21(12) . . ?
C12 C17 C8 118.04(12) . . ?
C1 N1 C5 116.04(13) . . ?
C27 N2 C26 116.15(14) . . ?
C16 C15 C14 119.09(12) . . ?
C16 C15 C21 122.97(12) . . ?
C14 C15 C21 117.94(12) . . ?
C17 C16 C15 121.81(12) . . ?
C17 C16 H16 119.1 . . ?
C15 C16 H16 119.1 . . ?
C13 C14 C15 118.90(13) . . ?
C13 C14 C18 121.83(12) . . ?
C18 C14 C15 119.27(12) . . ?
C2 C3 C6 120.04(13) . . ?
C2 C3 C4 116.86(13) . . ?
C4 C3 C6 123.07(13) . . ?
C7 C8 C17 119.30(12) . . ?
C9 C8 C17 120.10(12) . . ?
C9 C8 C7 120.60(13) . . ?
C13 C12 C17 118.79(12) . . ?
C13 C12 C11 122.17(12) . . ?
C11 C12 C17 119.03(13) . . ?
C25 C24 C23 121.80(13) . . ?
C25 C24 C28 116.69(13) . . ?
C28 C24 C23 121.50(13) . . ?
C22 C21 C15 121.74(13) . . ?
C20 C21 C15 119.71(12) . . ?
C20 C21 C22 118.54(12) . . ?
C14 C13 C12 122.20(12) . . ?
C14 C13 H13 118.9 . . ?
C12 C13 H13 118.9 . . ?
C23 C22 C21 174.65(15) . . ?
C6 C7 C8 177.83(15) . . ?
C7 C6 C3 176.35(15) . . ?
C29 C31 H31 120.3 2_777 . ?
C29 C31 O2 107.18(16) 2_777 . ?
C30 C31 H31 120.3 . . ?
C30 C31 C29 119.38(14) . 2_777 ?
C30 C31 O2 133.36(17) . . ?
C31 C29 H29 120.2 2_777 . ?
C31 C29 O1 106.01(16) 2_777 . ?
C30 C29 C31 119.59(14) . 2_777 ?
C30 C29 H29 120.2 . . ?
C30 C29 O1 134.28(18) . . ?
C12 C11 H11 119.4 . . ?
C10 C11 C12 121.20(13) . . ?
C10 C11 H11 119.4 . . ?
C21 C20 H20 119.1 . . ?
C21 C20 C19 121.73(13) . . ?
C19 C20 H20 119.1 . . ?
C22 C23 C24 178.70(16) . . ?
C14 C18 H18 119.5 . . ?
C19 C18 C14 121.00(13) . . ?
C19 C18 H18 119.5 . . ?
C31 C30 C29 121.04(14) . . ?
C31 C30 H30 119.5 . . ?
C29 C30 H30 119.5 . . ?
C3 C2 H2 120.2 . . ?
C1 C2 C3 119.51(15) . . ?
C1 C2 H2 120.2 . . ?
C24 C25 H25 120.3 . . ?
C26 C25 C24 119.40(14) . . ?
C26 C25 H25 120.3 . . ?
C3 C4 H4 120.6 . . ?
C5 C4 C3 118.88(14) . . ?
C5 C4 H4 120.6 . . ?
C11 C10 H10 119.7 . . ?
C11 C10 C9 120.56(13) . . ?
C9 C10 H10 119.7 . . ?
C8 C9 C10 121.04(14) . . ?
C8 C9 H9 119.5 . . ?
C10 C9 H9 119.5 . . ?
C20 C19 H19 119.8 . . ?
C18 C19 C20 120.35(14) . . ?
C18 C19 H19 119.8 . . ?
C24 C28 H28 120.4 . . ?
C27 C28 C24 119.15(14) . . ?
C27 C28 H28 120.4 . . ?
N1 C5 C4 124.25(15) . . ?
N1 C5 H5 117.9 . . ?
C4 C5 H5 117.9 . . ?
N2 C27 C28 124.43(15) . . ?
N2 C27 H27 117.8 . . ?
C28 C27 H27 117.8 . . ?
N2 C26 C25 124.12(15) . . ?
N2 C26 H26 117.9 . . ?
C25 C26 H26 117.9 . . ?
N1 C1 C2 124.44(16) . . ?
N1 C1 H1 117.8 . . ?
C2 C1 H1 117.8 . . ?
C31 O2 H2A 109.5 . . ?
C29 O1 H1A 109.5 . . ?

loop_
_geom_bond_atom_site_label_1
_geom_bond_atom_site_label_2
_geom_bond_distance
_geom_bond_site_symmetry_2
_geom_bond_publ_flag
C17 C16 1.3889(18) . ?
C17 C8 1.439(2) . ?
C17 C12 1.4350(17) . ?
N1 C5 1.324(2) . ?
N1 C1 1.320(2) . ?
N2 C27 1.319(2) . ?
N2 C26 1.323(2) . ?
C15 C16 1.390(2) . ?
C15 C14 1.4351(17) . ?
C15 C21 1.4396(19) . ?
C16 H16 0.9300 . ?
C14 C13 1.3878(19) . ?
C14 C18 1.426(2) . ?
C3 C6 1.4247(18) . ?
C3 C2 1.380(2) . ?
C3 C4 1.386(2) . ?
C8 C7 1.4294(18) . ?
C8 C9 1.3692(19) . ?
C12 C13 1.389(2) . ?
C12 C11 1.4189(19) . ?
C24 C23 1.4311(18) . ?
C24 C25 1.379(2) . ?
C24 C28 1.388(2) . ?
C21 C22 1.4330(18) . ?
C21 C20 1.369(2) . ?
C13 H13 0.9300 . ?
C22 C23 1.1918(19) . ?
C7 C6 1.1879(19) . ?
C31 H31 0.9300 . ?
C31 C29 1.375(2) 2_777 ?
C31 C30 1.368(2) . ?
C31 O2 1.398(2) . ?
C29 H29 0.9300 . ?
C29 C30 1.370(2) . ?
C29 O1 1.411(3) . ?
C11 H11 0.9300 . ?
C11 C10 1.350(2) . ?
C20 H20 0.9300 . ?
C20 C19 1.4067(19) . ?
C18 H18 0.9300 . ?
C18 C19 1.346(2) . ?
C30 H30 0.9300 . ?
C2 H2 0.9300 . ?
C2 C1 1.372(2) . ?
C25 H25 0.9300 . ?
C25 C26 1.376(2) . ?
C4 H4 0.9300 . ?
C4 C5 1.384(2) . ?
C10 H10 0.9300 . ?
C10 C9 1.407(2) . ?
C9 H9 0.9300 . ?
C19 H19 0.9300 . ?
C28 H28 0.9300 . ?
C28 C27 1.373(2) . ?
C5 H5 0.9300 . ?
C27 H27 0.9300 . ?
C26 H26 0.9300 . ?
C1 H1 0.9300 . ?
O2 H2A 0.8200 . ?
O1 H1A 0.8200 . ?

loop_
_geom_hbond_atom_site_label_D
_geom_hbond_atom_site_label_H
_geom_hbond_atom_site_label_A
_geom_hbond_distance_DH
_geom_hbond_distance_HA
_geom_hbond_distance_DA
_geom_hbond_angle_DHA
_geom_hbond_site_symmetry_A
_geom_hbond_publ_flag
O2 H2A N1 0.82 2.08 2.868(3) 159.9 . yes
O1 H1A N2 0.82 2.03 2.843(3) 172.0 . yes

loop_
_geom_torsion_atom_site_label_1
_geom_torsion_atom_site_label_2
_geom_torsion_atom_site_label_3
_geom_torsion_atom_site_label_4
_geom_torsion
_geom_torsion_site_symmetry_1
_geom_torsion_site_symmetry_2
_geom_torsion_site_symmetry_3
_geom_torsion_site_symmetry_4
_geom_torsion_publ_flag
C17 C8 C9 C10 -1.1(2) . . . . ?
C17 C12 C13 C14 0.5(2) . . . . ?
C17 C12 C11 C10 -1.6(2) . . . . ?
C15 C14 C13 C12 -1.3(2) . . . . ?
C15 C14 C18 C19 -0.1(2) . . . . ?
C15 C21 C20 C19 0.0(2) . . . . ?
C16 C17 C8 C7 1.5(2) . . . . ?
C16 C17 C8 C9 -178.31(13) . . . . ?
C16 C17 C12 C13 0.61(19) . . . . ?
C16 C17 C12 C11 179.67(12) . . . . ?
C16 C15 C14 C13 1.11(19) . . . . ?
C16 C15 C14 C18 -179.31(12) . . . . ?
C16 C15 C21 C22 -0.1(2) . . . . ?
C16 C15 C21 C20 179.32(13) . . . . ?
C14 C15 C16 C17 0.0(2) . . . . ?
C14 C15 C21 C22 -179.33(12) . . . . ?
C14 C15 C21 C20 0.1(2) . . . . ?
C14 C18 C19 C20 0.2(2) . . . . ?
C3 C2 C1 N1 -0.7(3) . . . . ?
C3 C4 C5 N1 -1.5(2) . . . . ?
C8 C17 C16 C15 177.97(12) . . . . ?
C8 C17 C12 C13 -178.24(12) . . . . ?
C8 C17 C12 C11 0.82(19) . . . . ?
C12 C17 C16 C15 -0.8(2) . . . . ?
C12 C17 C8 C7 -179.72(12) . . . . ?
C12 C17 C8 C9 0.5(2) . . . . ?
C12 C11 C10 C9 1.0(2) . . . . ?
C24 C25 C26 N2 1.2(3) . . . . ?
C24 C28 C27 N2 0.4(3) . . . . ?
C21 C15 C16 C17 -179.26(12) . . . . ?
C21 C15 C14 C13 -179.64(12) . . . . ?
C21 C15 C14 C18 -0.06(19) . . . . ?
C21 C20 C19 C18 -0.2(2) . . . . ?
C13 C14 C18 C19 179.48(14) . . . . ?
C13 C12 C11 C10 177.45(14) . . . . ?
C22 C21 C20 C19 179.45(13) . . . . ?
C7 C8 C9 C10 179.09(13) . . . . ?
C6 C3 C2 C1 178.12(13) . . . . ?
C6 C3 C4 C5 -177.05(14) . . . . ?
C31 C29 C30 C31 0.4(2) 2_777 . . . ?
C29 C31 C30 C29 -0.4(2) 2_777 . . . ?
C11 C12 C13 C14 -178.55(13) . . . . ?
C11 C10 C9 C8 0.4(2) . . . . ?
C23 C24 C25 C26 178.66(14) . . . . ?
C23 C24 C28 C27 -179.37(14) . . . . ?
C18 C14 C13 C12 179.10(13) . . . . ?
C2 C3 C4 C5 1.3(2) . . . . ?
C25 C24 C28 C27 1.7(2) . . . . ?
C4 C3 C2 C1 -0.3(2) . . . . ?
C28 C24 C25 C26 -2.4(2) . . . . ?
C5 N1 C1 C2 0.5(2) . . . . ?
C27 N2 C26 C25 0.9(3) . . . . ?
C26 N2 C27 C28 -1.7(3) . . . . ?
C1 N1 C5 C4 0.6(2) . . . . ?
O2 C31 C30 C29 -176.47(17) . . . . ?
O1 C29 C30 C31 175.76(17) . . . . ?
